data_7025879
loop_
_publ_author_name
'Starosta, Rados\/law'
'Bazan\'ow, Barbara'
'Barszczewski, Wojciech'

_publ_section_title
;
 Chalcogenides of the aminomethylphosphines derived from
 1-methylpiperazine, 1-ethylpiperazine and morpholine: NMR, DFT and
 structural studies for determination of electronic and steric properties
 of the phosphines.
;
_journal_issue 32
_journal_name_full 'Dalton transactions (Cambridge, England : 2003)'
_journal_page_first 7547
_journal_page_last 7555
_journal_paper_doi 10.1039/c0dt00037j
_journal_volume 39
_journal_year 2010
_chemical_formula_moiety 'C21 H45 N6 O P'
_chemical_formula_sum 'C21 H45 N6 O P'
_chemical_formula_weight 428.60
_chemical_name_systematic
;
4,4',4''-phosphoryltris(methylene)tris(1-ethylpiperazine)
;
_space_group_IT_number 161
_symmetry_cell_setting trigonal
_symmetry_space_group_name_Hall 'R 3 -2"c'
_symmetry_space_group_name_H-M 'R 3 c :H'
_atom_sites_solution_hydrogens geom
_atom_sites_solution_primary direct
_atom_sites_solution_secondary difmap
_audit_creation_method SHELXL-97
_cell_angle_alpha 90.00
_cell_angle_beta 90.00
_cell_angle_gamma 120.00
_cell_formula_units_Z 6
_cell_length_a 20.591(3)
_cell_length_b 20.591(3)
_cell_length_c 10.134(4)
_cell_measurement_reflns_used 1650
_cell_measurement_temperature 100(2)
_cell_measurement_theta_max 28.75
_cell_measurement_theta_min 3.43
_cell_volume 3721.1(17)
_computing_cell_refinement 'CrysAlis RED (Oxford Diffraction, date)'
_computing_data_collection 'CrysAlis CCD (Oxford Diffraction, date)'
_computing_data_reduction 'CrysAlis RED '
_computing_molecular_graphics 'SHELXTL (Bruker, 1999)'
_computing_publication_material SHELXL-97
_computing_structure_refinement 'SHELXL-97 (Sheldrick, 1997)'
_computing_structure_solution 'SHELXS-97 (Sheldrick, 1997)'
_diffrn_ambient_temperature 100(2)
_diffrn_measured_fraction_theta_full 0.999
_diffrn_measured_fraction_theta_max 0.974
_diffrn_measurement_device_type KM4-CCD
_diffrn_measurement_method /w
_diffrn_radiation_monochromator graphite
_diffrn_radiation_source 'fine-focus sealed tube'
_diffrn_radiation_type MoK\a
_diffrn_radiation_wavelength 0.71073
_diffrn_reflns_av_R_equivalents 0.0445
_diffrn_reflns_av_sigmaI/netI 0.0481
_diffrn_reflns_limit_h_max 27
_diffrn_reflns_limit_h_min -27
_diffrn_reflns_limit_k_max 27
_diffrn_reflns_limit_k_min -27
_diffrn_reflns_limit_l_max 13
_diffrn_reflns_limit_l_min -12
_diffrn_reflns_number 10526
_diffrn_reflns_theta_full 25.00
_diffrn_reflns_theta_max 28.75
_diffrn_reflns_theta_min 3.43
_exptl_absorpt_coefficient_mu 0.134
_exptl_absorpt_correction_T_max 0.984
_exptl_absorpt_correction_T_min 0.977
_exptl_absorpt_correction_type analytical
_exptl_absorpt_process_details 'Oxford Diffraction, CrysAlis 1.171.30'
_exptl_crystal_colour colorless
_exptl_crystal_density_diffrn 1.148
_exptl_crystal_density_method 'not measured'
_exptl_crystal_description block
_exptl_crystal_F_000 1416
_exptl_crystal_size_max 0.17
_exptl_crystal_size_mid 0.15
_exptl_crystal_size_min 0.12
_refine_diff_density_max 0.251
_refine_diff_density_min -0.480
_refine_diff_density_rms 0.053
_refine_ls_abs_structure_details 'Flack H D (1983), Acta Cryst. A39, 876-881'
_refine_ls_abs_structure_Flack -0.02(15)
_refine_ls_extinction_method none
_refine_ls_goodness_of_fit_ref 0.985
_refine_ls_hydrogen_treatment constr
_refine_ls_matrix_type full
_refine_ls_number_parameters 89
_refine_ls_number_reflns 1991
_refine_ls_number_restraints 1
_refine_ls_restrained_S_all 0.984
_refine_ls_R_factor_all 0.0625
_refine_ls_R_factor_gt 0.0436
_refine_ls_shift/su_max 0.000
_refine_ls_shift/su_mean 0.000
_refine_ls_structure_factor_coef Fsqd
_refine_ls_weighting_details 'calc w=1/[\s^2^(Fo^2^)+(0.0740P)^2^+0.0000P] where P=(Fo^2^+2Fc^2^)/3'
_refine_ls_weighting_scheme calc
_refine_ls_wR_factor_gt 0.1063
_refine_ls_wR_factor_ref 0.1158
_reflns_number_gt 1455
_reflns_number_total 1991
_reflns_threshold_expression >2sigma(I)
_cod_data_source_file c0dt00037j.txt
_cod_data_source_block star14
_cod_depositor_comments
;
The following automatic conversions were performed:

'_symmetry_cell_setting' value 'Trigonal' changed to 'trigonal'
according to /home/saulius/struct/CIF-dictionaries/cif_core.dic
dictionary named 'cif_core.dic' version 2.4.2 from 2011-04-26.

Automatic conversion script
Id: cif_fix_values 1891 2012-01-12 08:04:46Z andrius 
;
_cod_original_sg_symbol_H-M 'R 3 c'
_cod_database_code 7025879

loop_
_symmetry_equiv_pos_as_xyz
'x, y, z'
'-y, x-y, z'
'-x+y, -x, z'
'-y, -x, z+1/2'
'-x+y, y, z+1/2'
'x, x-y, z+1/2'
'x+2/3, y+1/3, z+1/3'
'-y+2/3, x-y+1/3, z+1/3'
'-x+y+2/3, -x+1/3, z+1/3'
'-y+2/3, -x+1/3, z+5/6'
'-x+y+2/3, y+1/3, z+5/6'
'x+2/3, x-y+1/3, z+5/6'
'x+1/3, y+2/3, z+2/3'
'-y+1/3, x-y+2/3, z+2/3'
'-x+y+1/3, -x+2/3, z+2/3'
'-y+1/3, -x+2/3, z+7/6'
'-x+y+1/3, y+2/3, z+7/6'
'x+1/3, x-y+2/3, z+7/6'

loop_
_atom_site_label
_atom_site_type_symbol
_atom_site_fract_x
_atom_site_fract_y
_atom_site_fract_z
_atom_site_U_iso_or_equiv
_atom_site_adp_type
_atom_site_occupancy
_atom_site_symmetry_multiplicity
_atom_site_calc_flag
_atom_site_refinement_flags
P1 P 0.3333 0.6667 0.08136(11) 0.0260(2) Uani 1 3 d S
O1 O 0.3333 0.6667 -0.0617(4) 0.0637(10) Uani 1 3 d S
C11 C 0.39802(12) 0.64245(13) 0.1601(2) 0.0280(5) Uani 1 1 d .
H11A H 0.3926 0.6431 0.2551 0.034 Uiso 1 1 calc R
H11B H 0.3846 0.5918 0.1348 0.034 Uiso 1 1 calc R
N11 N 0.47643(10) 0.69332(10) 0.12507(17) 0.0263(4) Uani 1 1 d .
C12 C 0.52708(13) 0.68462(13) 0.2157(2) 0.0303(5) Uani 1 1 d .
H12A H 0.5176 0.6336 0.2109 0.036 Uiso 1 1 calc R
H12B H 0.5173 0.6938 0.3053 0.036 Uiso 1 1 calc R
C13 C 0.60761(13) 0.73805(13) 0.1819(2) 0.0331(5) Uani 1 1 d .
H13A H 0.6178 0.7892 0.1910 0.040 Uiso 1 1 calc R
H13B H 0.6399 0.7310 0.2428 0.040 Uiso 1 1 calc R
N14 N 0.62432(10) 0.72573(11) 0.0455(2) 0.0295(4) Uani 1 1 d .
C15 C 0.57414(12) 0.73573(13) -0.0432(2) 0.0302(5) Uani 1 1 d .
H15A H 0.5842 0.7279 -0.1336 0.036 Uiso 1 1 calc R
H15B H 0.5834 0.7866 -0.0357 0.036 Uiso 1 1 calc R
C16 C 0.49314(13) 0.68114(14) -0.0101(2) 0.0309(5) Uani 1 1 d .
H16A H 0.4607 0.6878 -0.0712 0.037 Uiso 1 1 calc R
H16B H 0.4836 0.6302 -0.0191 0.037 Uiso 1 1 calc R
C17 C 0.70317(14) 0.77760(14) 0.0130(3) 0.0389(6) Uani 1 1 d .
H17A H 0.7343 0.7767 0.0840 0.047 Uiso 1 1 calc R
H17B H 0.7110 0.8280 0.0078 0.047 Uiso 1 1 calc R
C18 C 0.72810(15) 0.75960(16) -0.1147(3) 0.0509(7) Uani 1 1 d .
H18A H 0.7140 0.7076 -0.1157 0.076 Uiso 1 1 calc R
H18B H 0.7816 0.7899 -0.1226 0.076 Uiso 1 1 calc R
H18C H 0.7046 0.7698 -0.1873 0.076 Uiso 1 1 calc R

loop_
_atom_site_aniso_label
_atom_site_aniso_U_11
_atom_site_aniso_U_22
_atom_site_aniso_U_33
_atom_site_aniso_U_23
_atom_site_aniso_U_13
_atom_site_aniso_U_12
P1 0.0230(3) 0.0230(3) 0.0319(5) 0.000 0.000 0.01151(14)
O1 0.0636(15) 0.0636(15) 0.064(3) 0.000 0.000 0.0318(8)
C11 0.0269(11) 0.0266(12) 0.0321(13) 0.0038(9) 0.0035(9) 0.0146(9)
N11 0.0227(10) 0.0265(9) 0.0289(10) 0.0019(8) -0.0002(8) 0.0117(8)
C12 0.0309(12) 0.0328(12) 0.0303(12) 0.0013(9) -0.0035(10) 0.0183(10)
C13 0.0306(13) 0.0344(12) 0.0350(13) -0.0044(10) -0.0069(10) 0.0167(11)
N14 0.0228(9) 0.0287(10) 0.0374(12) -0.0027(8) 0.0001(8) 0.0131(8)
C15 0.0280(12) 0.0315(12) 0.0332(13) -0.0001(10) 0.0025(9) 0.0164(10)
C16 0.0266(12) 0.0349(12) 0.0298(13) -0.0032(10) -0.0025(10) 0.0144(10)
C17 0.0264(13) 0.0329(13) 0.0549(17) -0.0028(11) -0.0003(11) 0.0128(11)
C18 0.0263(13) 0.0476(17) 0.072(2) -0.0041(14) 0.0139(13) 0.0132(12)

loop_
_atom_type_symbol
_atom_type_description
_atom_type_scat_dispersion_real
_atom_type_scat_dispersion_imag
_atom_type_scat_source
C C 0.0033 0.0016 'International Tables Vol C Tables 4.2.6.8 and 6.1.1.4'
H H 0.0000 0.0000 'International Tables Vol C Tables 4.2.6.8 and 6.1.1.4'
N N 0.0061 0.0033 'International Tables Vol C Tables 4.2.6.8 and 6.1.1.4'
P P 0.1023 0.0942 'International Tables Vol C Tables 4.2.6.8 and 6.1.1.4'
O O 0.0106 0.0060 'International Tables Vol C Tables 4.2.6.8 and 6.1.1.4'

loop_
_geom_angle_atom_site_label_1
_geom_angle_atom_site_label_2
_geom_angle_atom_site_label_3
_geom_angle
_geom_angle_site_symmetry_1
_geom_angle_site_symmetry_3
O1 P1 C11 115.95(8) . 2_665
O1 P1 C11 115.95(8) . 3_565
C11 P1 C11 102.29(10) 2_665 3_565
O1 P1 C11 115.95(8) . .
C11 P1 C11 102.29(10) 2_665 .
C11 P1 C11 102.29(10) 3_565 .
N11 C11 P1 113.19(15) . .
N11 C11 H11A 108.9 . .
P1 C11 H11A 108.9 . .
N11 C11 H11B 108.9 . .
P1 C11 H11B 108.9 . .
H11A C11 H11B 107.8 . .
C11 N11 C16 111.97(17) . .
C11 N11 C12 111.01(17) . .
C16 N11 C12 108.80(18) . .
N11 C12 C13 111.12(18) . .
N11 C12 H12A 109.4 . .
C13 C12 H12A 109.4 . .
N11 C12 H12B 109.4 . .
C13 C12 H12B 109.4 . .
H12A C12 H12B 108.0 . .
N14 C13 C12 110.76(19) . .
N14 C13 H13A 109.5 . .
C12 C13 H13A 109.5 . .
N14 C13 H13B 109.5 . .
C12 C13 H13B 109.5 . .
H13A C13 H13B 108.1 . .
C15 N14 C17 111.31(19) . .
C15 N14 C13 108.05(17) . .
C17 N14 C13 110.66(19) . .
N14 C15 C16 110.76(18) . .
N14 C15 H15A 109.5 . .
C16 C15 H15A 109.5 . .
N14 C15 H15B 109.5 . .
C16 C15 H15B 109.5 . .
H15A C15 H15B 108.1 . .
N11 C16 C15 110.30(19) . .
N11 C16 H16A 109.6 . .
C15 C16 H16A 109.6 . .
N11 C16 H16B 109.6 . .
C15 C16 H16B 109.6 . .
H16A C16 H16B 108.1 . .
N14 C17 C18 113.8(2) . .
N14 C17 H17A 108.8 . .
C18 C17 H17A 108.8 . .
N14 C17 H17B 108.8 . .
C18 C17 H17B 108.8 . .
H17A C17 H17B 107.7 . .
C17 C18 H18A 109.5 . .
C17 C18 H18B 109.5 . .
H18A C18 H18B 109.5 . .
C17 C18 H18C 109.5 . .
H18A C18 H18C 109.5 . .
H18B C18 H18C 109.5 . .

loop_
_geom_bond_atom_site_label_1
_geom_bond_atom_site_label_2
_geom_bond_distance
_geom_bond_site_symmetry_2
P1 O1 1.450(4) .
P1 C11 1.823(2) 2_665
P1 C11 1.823(2) 3_565
P1 C11 1.823(2) .
C11 N11 1.462(3) .
C11 H11A 0.9700 .
C11 H11B 0.9700 .
N11 C16 1.464(3) .
N11 C12 1.466(3) .
C12 C13 1.501(3) .
C12 H12A 0.9700 .
C12 H12B 0.9700 .
C13 N14 1.477(3) .
C13 H13A 0.9700 .
C13 H13B 0.9700 .
N14 C15 1.459(3) .
N14 C17 1.466(3) .
C15 C16 1.511(3) .
C15 H15A 0.9700 .
C15 H15B 0.9700 .
C16 H16A 0.9700 .
C16 H16B 0.9700 .
C17 C18 1.506(4) .
C17 H17A 0.9700 .
C17 H17B 0.9700 .
C18 H18A 0.9600 .
C18 H18B 0.9600 .
C18 H18C 0.9600 .

loop_
_geom_hbond_atom_site_label_D
_geom_hbond_atom_site_label_H
_geom_hbond_atom_site_label_A
_geom_hbond_distance_DH
_geom_hbond_distance_HA
_geom_hbond_distance_DA
_geom_hbond_angle_DHA
_geom_hbond_site_symmetry_A
C16 H16A O1 0.97 2.44 3.195(3) 135 .
C11 H11A O1 0.97 2.40 3.261(4) 148 4_665

loop_
_geom_torsion_atom_site_label_1
_geom_torsion_atom_site_label_2
_geom_torsion_atom_site_label_3
_geom_torsion_atom_site_label_4
_geom_torsion
_geom_torsion_site_symmetry_1
O1 P1 C11 N11 59.86(17) .
C11 P1 C11 N11 -67.3(2) 2_665
C11 P1 C11 N11 -172.98(14) 3_565
P1 C11 N11 C16 -73.4(2) .
P1 C11 N11 C12 164.77(16) .
C11 N11 C12 C13 -178.67(19) .
C16 N11 C12 C13 57.7(2) .
N11 C12 C13 N14 -58.8(2) .
C12 C13 N14 C15 58.3(2) .
C12 C13 N14 C17 -179.6(2) .
C17 N14 C15 C16 179.1(2) .
C13 N14 C15 C16 -59.2(2) .
C11 N11 C16 C15 178.88(19) .
C12 N11 C16 C15 -58.0(2) .
N14 C15 C16 N11 60.6(2) .
C15 N14 C17 C18 -70.2(3) .
C13 N14 C17 C18 169.6(2) .
